data_7129705
loop_
_publ_author_name
'Kinoshita, Tomokazu'
'Fujise, Kei'
'Tsurumaki, Eiji'
'Toyota, Shinji'
'Fukuhara, Gaku'

_publ_section_title
;
 Pressure-induced ratiometric signalling chemosensor. A case of helical
 anthracenes
;
_journal_name_full 'Chemical Communications'
_journal_paper_doi 10.1039/D2CC00428C
_journal_year 2022
_chemical_formula_moiety '2(C54 H30), 0.25(C H Cl3)'
_chemical_formula_sum 'C108.25 H60.25 Cl0.75'
_chemical_formula_weight 1387.40
_space_group_crystal_system triclinic
_space_group_IT_number 2
_space_group_name_Hall '-P 1'
_space_group_name_H-M_alt 'P -1'
_atom_sites_solution_hydrogens mixed
_atom_sites_solution_primary dual
_audit_creation_date 2022-01-20
_audit_creation_method
;
Olex2 1.2
(compiled 2018.05.29 svn.r3508 for OlexSys, GUI svn.r5506)
;
_audit_update_record
;
2022-01-20 deposited with the CCDC.	2022-02-11 downloaded from the CCDC.
;
_cell_angle_alpha 91.2040(10)
_cell_angle_beta 99.3180(10)
_cell_angle_gamma 106.0350(10)
_cell_formula_units_Z 2
_cell_length_a 12.8813(2)
_cell_length_b 14.78750(10)
_cell_length_c 19.0100(2)
_cell_measurement_reflns_used 22628
_cell_measurement_temperature 123
_cell_measurement_theta_max 76.3340
_cell_measurement_theta_min 3.6140
_cell_volume 3426.00(7)
_computing_cell_refinement 'CrysAlisPro 1.171.40.37a (Rigaku OD, 2019)'
_computing_data_collection 'CrysAlisPro 1.171.40.37a (Rigaku OD, 2019)'
_computing_data_reduction 'CrysAlisPro 1.171.40.37a (Rigaku OD, 2019)'
_computing_molecular_graphics 'Olex2 (Dolomanov et al., 2009)'
_computing_publication_material 'Olex2 (Dolomanov et al., 2009)'
_computing_structure_refinement 'ShelXL (Sheldrick, 2015)'
_computing_structure_solution 'ShelXT (Sheldrick, 2015)'
_diffrn_ambient_temperature 123
_diffrn_detector 'CCD plate'
_diffrn_detector_area_resol_mean 10.0000
_diffrn_detector_type HyPix
_diffrn_measured_fraction_theta_full 0.999
_diffrn_measured_fraction_theta_max 0.997
_diffrn_measurement_details
;
List of Runs (angles in degrees, time in seconds):

  # Type    Start    End  Width  t~exp~   \w     \q     \k     \f   Frames
#--------------------------------------------------------------------------
  1  \w    -24.00  44.00   0.50    0.58    --  -38.95  19.00  60.00  136
  2  \w    -24.00  43.00   0.50    0.58    --  -38.95  19.00 120.00  134
  3  \w    -39.00  41.00   0.50    0.58    --  -38.95  37.00   0.00  160
  4  \w    -15.00  11.00   0.50    0.58    --  -38.95  19.00-120.00   52
  5  \w    -24.00  43.00   0.50    0.58    --  -38.95  19.00 -90.00  134
  6  \w    -40.00  40.00   0.50    0.58    --  -38.95  37.00-180.00  160
  7  \w     66.00  98.00   0.50    0.58    --   38.95 145.00-116.00   64
  8  \w     86.00 130.00   0.50    2.32    --  113.00  45.00-120.00   88
  9  \w    137.00 175.00   0.50    2.32    --  113.00  45.00-120.00   76
 10  \w    114.00 178.00   0.50    2.32    --  113.00  61.00  30.00  128
 11  \w    142.00 172.00   0.50    2.32    --  113.00  30.00  90.00   60
 12  \w    129.00 155.00   0.50    2.32    --  113.00 126.00  75.00   52
 13  \w     88.00 114.00   0.50    2.32    --  113.00 126.00  75.00   52
 14  \w     95.00 141.00   0.50    2.32    --  113.00 111.00 120.00   92
 15  \w     84.00 174.00   0.50    2.32    --  113.00  30.00  30.00  180
 16  \w     80.00 135.00   0.50    2.32    --  113.00  30.00  90.00  110
 17  \w     55.00 106.00   0.50    2.32    --  113.00 -77.00 150.00  102
 18  \w     83.00 108.00   0.50    2.32    --  113.00-111.00  90.00   50
 19  \w     83.00 108.00   0.50    2.32    --  113.00 -77.00  90.00   50
 20  \w     72.00 103.00   0.50    2.32    --  113.00 -94.00  90.00   62
 21  \w     69.00 112.00   0.50    2.32    --  113.00-126.00  -1.00   86
 22  \w     82.00 108.00   0.50    2.32    --  113.00-111.00 -60.00   52
 23  \w     69.00 103.00   0.50    2.32    --  113.00 -94.00 -60.00   68
 24  \w     66.00 105.00   0.50    2.32    --  113.00-111.00-120.00   78
 25  \w    102.00 127.00   0.50    2.32    --  113.00-145.00-169.00   50
 26  \w     73.00 108.00   0.50    2.32    --  113.00-111.00-180.00   70
 27  \w     59.00  99.00   0.50    2.32    --  113.00 -77.00-120.00   80
 28  \w     45.00 104.00   0.50    2.32    --  113.00-111.00 -90.00  118
 29  \w     58.00  85.00   0.50    2.32    --  113.00 -94.00   0.00   54
 30  \w     54.00 103.00   0.50    2.32    --  113.00 -94.00  60.00   98
 31  \w     46.00  72.00   0.50    2.32    --  113.00 -61.00  60.00   52
 32  \w     45.00  91.00   0.50    2.32    --  113.00 -94.00  30.00   92
 33  \w     40.00  68.00   0.50    2.32    --  113.00-111.00  90.00   56
 34  \w     44.00  69.00   0.50    2.32    --  113.00 -61.00 150.00   50
 35  \w     43.00  68.00   0.50    2.32    --  113.00 -94.00  90.00   50
 36  \w     33.00 108.00   0.50    2.32    --  113.00-111.00 150.00  150
 37  \w     33.00 108.00   0.50    2.32    --  113.00-111.00  60.00  150
 38  \w     38.00  71.00   0.50    2.32    --  113.00 -61.00 -60.00   66
 39  \w     38.00  70.00   0.50    2.32    --  113.00 -61.00 -90.00   64
 40  \w     44.00  72.00   0.50    2.32    --  113.00 -61.00-150.00   56
 41  \w     52.00  80.00   0.50    2.32    --  113.00 -77.00-180.00   56
 42  \w     37.00  62.00   0.50    2.32    --  113.00-111.00-120.00   50
 43  \w     34.00  70.00   0.50    2.32    --  113.00-111.00-180.00   72
 44  \w     72.00 109.00   0.50    0.58    --   38.95-145.00-169.00   74
 45  \w     18.00  99.00   0.50    0.58    --   38.95-126.00  -1.00  162
 46  \w     36.00 105.00   0.50    2.32    --  113.00-111.00   0.00  138
 47  \w     -9.00  21.00   0.50    0.58    --   38.95 -19.00-120.00   60
 48  \w     84.00 167.00   0.50    2.32    --  113.00  45.00-180.00  166
 49  \w     84.00 177.00   0.50    2.32    --  113.00  45.00 -60.00  186
 50  \w     84.00 140.00   0.50    2.32    --  113.00 178.00   0.00  112
 51  \w     79.00 146.00   0.50    2.32    --  113.00 145.00-116.00  134
 52  \w     50.00 104.00   0.50    2.32    --  113.00 178.00  90.00  108
 53  \w     47.00  72.00   0.50    2.32    --  113.00 178.00   0.00   50
 54  \w    -74.00 -45.00   0.50    0.58    --  -38.95 126.00  75.00   58
 55  \w    -92.00 -67.00   0.50    2.32    -- -102.00 126.00  75.00   50
 56  \w    -64.00 -38.00   0.50    2.32    -- -102.00 136.00  20.52   52
 57  \w   -100.00 -75.00   0.50    0.58    --  -38.95 145.00-116.00   50
 58  \w    -49.00 -24.00   0.50    2.32    -- -102.00  45.00  60.00   50
 59  \w    -48.00 -23.00   0.50    2.32    -- -102.00  45.00  90.00   50
 60  \w    -49.00 -24.00   0.50    2.32    -- -102.00  45.00 -60.00   50
 61  \w    -49.00 -24.00   0.50    2.32    -- -102.00  45.00 -90.00   50
 62  \w    -48.00 -23.00   0.50    2.32    -- -102.00  45.00-150.00   50
 63  \w    -57.00 -31.00   0.50    2.32    -- -102.00 111.00-180.00   52
 64  \w   -100.00 -75.00   0.50    2.32    -- -102.00 145.00-116.00   50
 65  \w   -108.00 -82.00   0.50    2.32    -- -102.00 111.00-180.00   52
 66  \w   -149.00-124.00   0.50    2.32    -- -102.00-126.00  -1.00   50
 67  \w    -88.00 -63.00   0.50    0.58    --  -38.95-145.00-169.00   50
 68  \w   -139.00-114.00   0.50    2.32    -- -102.00-145.00-169.00   50
;
_diffrn_measurement_device 'four-circle diffractometer'
_diffrn_measurement_device_type 'XtaLAB Synergy R, DW system, HyPix'
_diffrn_measurement_method '\w scans'
_diffrn_orient_matrix_type 'CrysAlisPro convention (1999,Acta A55,543-557)'
_diffrn_orient_matrix_UB_11 -0.0580864000
_diffrn_orient_matrix_UB_12 -0.0109747000
_diffrn_orient_matrix_UB_13 0.0653777000
_diffrn_orient_matrix_UB_21 0.1117792000
_diffrn_orient_matrix_UB_22 0.0382903000
_diffrn_orient_matrix_UB_23 0.0497112000
_diffrn_orient_matrix_UB_31 -0.0101443000
_diffrn_orient_matrix_UB_32 0.1010948000
_diffrn_orient_matrix_UB_33 -0.0055984000
_diffrn_radiation_monochromator mirror
_diffrn_radiation_probe x-ray
_diffrn_radiation_type CuK\a
_diffrn_radiation_wavelength 1.54184
_diffrn_reflns_av_R_equivalents 0.0205
_diffrn_reflns_av_unetI/netI 0.0221
_diffrn_reflns_Laue_measured_fraction_full 0.999
_diffrn_reflns_Laue_measured_fraction_max 0.997
_diffrn_reflns_limit_h_max 16
_diffrn_reflns_limit_h_min -16
_diffrn_reflns_limit_k_max 18
_diffrn_reflns_limit_k_min -13
_diffrn_reflns_limit_l_max 23
_diffrn_reflns_limit_l_min -23
_diffrn_reflns_number 50732
_diffrn_reflns_point_group_measured_fraction_full 0.999
_diffrn_reflns_point_group_measured_fraction_max 0.997
_diffrn_reflns_theta_full 67.684
_diffrn_reflns_theta_max 74.500
_diffrn_reflns_theta_min 3.967
_diffrn_source 'Rotating-anode X-ray tube'
_diffrn_source_type 'Rigaku (Cu) X-ray Source'
_exptl_absorpt_coefficient_mu 0.844
_exptl_absorpt_correction_T_max 1.000
_exptl_absorpt_correction_T_min 0.949
_exptl_absorpt_correction_type gaussian
_exptl_absorpt_process_details
;
CrysAlisPro 1.171.40.37a (Rigaku Oxford Diffraction, 2019)
Numerical absorption correction based on gaussian integration over
			a multifaceted crystal model
Empirical absorption correction using spherical harmonics,
 implemented in SCALE3 ABSPACK scaling algorithm.
;
_exptl_crystal_colour 'clear yellow'
_exptl_crystal_colour_lustre clear
_exptl_crystal_colour_primary yellow
_exptl_crystal_density_diffrn 1.345
_exptl_crystal_description prism
_exptl_crystal_F_000 1445
_exptl_crystal_recrystallization_method 'recrystallization from chloroform'
_exptl_crystal_size_max 0.143
_exptl_crystal_size_mid 0.119
_exptl_crystal_size_min 0.051
_refine_diff_density_max 2.191
_refine_diff_density_min -0.711
_refine_diff_density_rms 0.049
_refine_ls_extinction_method none
_refine_ls_goodness_of_fit_ref 1.040
_refine_ls_hydrogen_treatment mixed
_refine_ls_matrix_type full
_refine_ls_number_parameters 1014
_refine_ls_number_reflns 13945
_refine_ls_number_restraints 822
_refine_ls_restrained_S_all 1.011
_refine_ls_R_factor_all 0.0588
_refine_ls_R_factor_gt 0.0542
_refine_ls_shift/su_max 0.000
_refine_ls_shift/su_mean 0.000
_refine_ls_structure_factor_coef Fsqd
_refine_ls_weighting_details 'w=1/[\s^2^(Fo^2^)+(0.0656P)^2^+2.0461P] where P=(Fo^2^+2Fc^2^)/3'
_refine_ls_weighting_scheme calc
_refine_ls_wR_factor_gt 0.1380
_refine_ls_wR_factor_ref 0.1414
_reflns_Friedel_coverage 0.000
_reflns_number_gt 12727
_reflns_number_total 13945
_reflns_threshold_expression 'I > 2\s(I)'
_cod_data_source_file d2cc00428c2.cif
_cod_data_source_block kf190708
_cod_database_code 7129705
_shelx_shelxl_version_number 2018/1
_chemical_oxdiff_formula C46H24
_shelx_space_group_comment
;
The symmetry employed for this shelxl refinement is uniquely defined
by the following loop, which should always be used as a source of
symmetry information in preference to the above space-group names.
They are only intended as comments.
;
_reflns_odcompleteness_completeness 99.71
_reflns_odcompleteness_iscentric 1
_reflns_odcompleteness_theta 74.33
_olex2_refinement_description
;
1. Fixed Uiso
 At 1.2 times of:
  All C(H) groups
2. Uiso/Uaniso restraints and constraints
All non-hydrogen atoms have similar U: within 1.7A with sigma of 0.04 and sigma
for terminal atoms of 0.08
Uanis(Cl4C) \\sim Ueq, Uanis(C1C) \\sim Ueq, Uanis(Cl3C) \\sim Ueq, Uanis(Cl2C)
\\sim Ueq, : with sigma of 0.1 and sigma for terminal atoms of 0.2
3. Others
 Fixed Sof: Cl4C(0.25) Cl3C(0.25) Cl2C(0.25) C1C(0.25) H1C(0.25)
4.a Ternary CH refined with riding coordinates:
 C1C(H1C)
4.b Aromatic/amide H refined with riding coordinates:
 C1B(H1B), C51B(H51B), C5B(H5B), C1A(H1A), C5A(H5A), C9B(H9B), C10B(H10B),
 C14B(H14B), C12B(H12B), C34A(H34A), C39B(H39B), C38B(H38B), C36A(H36A),
 C15B(H15B), C47B(H47B), C17B(H17B), C11B(H11B), C9A(H9A), C10A(H10A),
 C17A(H17A), C36B(H36B), C33A(H33A), C18A(H18A), C41B(H41B), C15A(H15A),
 C14A(H14A), C34B(H34B), C42B(H42B), C33B(H33B), C44B(H44B), C31A(H31A),
 C12A(H12A), C28B(H28B), C20A(H20A), C45B(H45B), C46B(H46B), C18B(H18B),
 C31B(H31B), C11A(H11A), C30A(H30A), C28A(H28A), C30B(H30B), C20B(H20B),
 C38A(H38A), C39A(H39A), C42A(H42A), C26A(H26A), C22A(H22A), C26B(H26B),
 C25B(H25B), C41A(H41A), C46A(H46A), C25A(H25A), C23A(H23A), C23B(H23B),
 C22B(H22B), C44A(H44A), C45A(H45A)
;
_olex2_exptl_crystal_mounting_method loop
_olex2_submission_special_instructions 'No special instructions were received'
_oxdiff_exptl_absorpt_empirical_details
;
Empirical correction (ABSPACK) includes:
- Absorption correction using spherical harmonics
- Frame scaling
;
_oxdiff_exptl_absorpt_empirical_full_max 1.243
_oxdiff_exptl_absorpt_empirical_full_min 0.853

loop_
_space_group_symop_operation_xyz
'x, y, z'
'-x, -y, -z'

loop_
_atom_site_label
_atom_site_type_symbol
_atom_site_fract_x
_atom_site_fract_y
_atom_site_fract_z
_atom_site_U_iso_or_equiv
_atom_site_adp_type
_atom_site_occupancy
_atom_site_site_symmetry_order
_atom_site_calc_flag
_atom_site_refinement_flags_posn
_atom_site_refinement_flags_adp
_atom_site_refinement_flags_occupancy
_atom_site_disorder_assembly
_atom_site_disorder_group
C8B C 0.23454(13) -0.20153(11) 0.14184(8) 0.0254(3) Uani 1 1 d . U . . .
C50A C 0.53224(13) 0.42974(11) 0.34623(9) 0.0270(3) Uani 1 1 d . U . . .
C50B C 0.13322(14) 0.12456(10) 0.10275(8) 0.0270(3) Uani 1 1 d . U . . .
C49B C 0.01690(13) 0.11398(10) 0.10452(9) 0.0275(3) Uani 1 1 d . U . . .
C52B C 0.32700(13) 0.15057(10) 0.15970(9) 0.0267(3) Uani 1 1 d . U . . .
C6B C 0.08732(13) -0.20413(11) 0.22009(9) 0.0272(3) Uani 1 1 d . U . . .
C1B C 0.29571(13) 0.06969(11) 0.30390(8) 0.0255(3) Uani 1 1 d . U . . .
H1B H 0.242471 0.040378 0.263371 0.031 Uiso 1 1 calc R . . . .
C51A C 0.47205(13) 0.41060(11) 0.27665(8) 0.0253(3) Uani 1 1 d . U . . .
C7B C 0.12991(13) -0.24382(11) 0.16367(8) 0.0263(3) Uani 1 1 d . U . . .
C51B C 0.21660(13) 0.14255(10) 0.16304(8) 0.0256(3) Uani 1 1 d . U . . .
H51B H 0.197415 0.149697 0.208606 0.031 Uiso 1 1 calc R . . . .
C13B C 0.27753(14) -0.25719(11) 0.09807(8) 0.0291(3) Uani 1 1 d . U . . .
C52A C 0.51865(13) 0.43321(10) 0.21508(8) 0.0263(3) Uani 1 1 d . U . . .
C5B C 0.15127(13) -0.13252(11) 0.27146(8) 0.0264(3) Uani 1 1 d . U . . .
H5B H 0.225432 -0.103853 0.267109 0.032 Uiso 1 1 calc R . . . .
C53B C 0.41213(13) 0.16330(10) 0.22237(9) 0.0279(3) Uani 1 1 d . U . . .
C1A C 0.28403(14) 0.44609(11) 0.17598(9) 0.0289(3) Uani 1 1 d . U . . .
H1A H 0.325784 0.478729 0.219508 0.035 Uiso 1 1 calc R . . . .
C35B C 0.35820(15) 0.15149(11) 0.09076(9) 0.0315(4) Uani 1 1 d . U . . .
C5A C 0.26100(13) 0.61454(11) 0.26403(9) 0.0289(3) Uani 1 1 d . U . . .
H5A H 0.297852 0.610024 0.225229 0.035 Uiso 1 1 calc R . . . .
C9B C 0.29477(13) -0.10516(11) 0.15617(8) 0.0259(3) Uani 1 1 d . U . . .
H9B H 0.266121 -0.064794 0.182037 0.031 Uiso 1 1 calc R . . . .
C6A C 0.30706(13) 0.69113(11) 0.31509(9) 0.0289(3) Uani 1 1 d . U . . .
C35A C 0.63540(14) 0.46505(11) 0.22333(9) 0.0297(3) Uani 1 1 d . U . . .
C53A C 0.45468(14) 0.41942(10) 0.14328(9) 0.0290(3) Uani 1 1 d . U . . .
C8A C 0.48752(14) 0.76405(11) 0.26711(9) 0.0295(3) Uani 1 1 d . U . . .
C10B C 0.39311(14) -0.06834(11) 0.13387(9) 0.0292(3) Uani 1 1 d . U . . .
H10B H 0.431233 -0.003462 0.144662 0.035 Uiso 1 1 calc R . . . .
C54B C 0.39072(13) 0.13708(11) 0.29303(9) 0.0276(3) Uani 1 1 d . U . . .
C49A C 0.48631(14) 0.40393(11) 0.41127(9) 0.0298(3) Uani 1 1 d . U . . .
C43B C -0.14113(14) 0.11279(11) 0.16476(10) 0.0319(3) Uani 1 1 d . U . . .
C16B C 0.06483(14) -0.33082(11) 0.12830(9) 0.0308(3) Uani 1 1 d . U . . .
C54A C 0.33861(14) 0.41242(11) 0.12808(9) 0.0295(3) Uani 1 1 d . U . . .
C2B C 0.27536(14) 0.04338(11) 0.37164(8) 0.0289(3) Uani 1 1 d . U . . .
C40B C -0.05287(15) 0.11299(11) 0.03911(9) 0.0318(4) Uani 1 1 d . U . . .
C48B C -0.03230(13) 0.10425(11) 0.16878(9) 0.0277(3) Uani 1 1 d . U . . .
C3B C 0.17859(15) -0.02840(12) 0.38319(9) 0.0315(3) Uani 1 1 d . U . . .
C19A C 0.24667(14) 0.69810(12) 0.37134(9) 0.0329(4) Uani 1 1 d . U . . .
C4B C 0.11134(14) -0.10108(11) 0.32891(9) 0.0303(3) Uani 1 1 d . U . . .
C16A C 0.42535(14) 0.85102(12) 0.35486(9) 0.0322(4) Uani 1 1 d . U . . .
C37A C 0.64872(14) 0.47177(12) 0.35287(9) 0.0310(3) Uani 1 1 d . U . . .
C14B C 0.21319(16) -0.35000(12) 0.07186(9) 0.0339(4) Uani 1 1 d . U . . .
H14B H 0.243774 -0.388942 0.046104 0.041 Uiso 1 1 calc R . . . .
C12B C 0.37976(15) -0.21792(12) 0.07753(9) 0.0332(4) Uani 1 1 d . U . . .
H12B H 0.409253 -0.256531 0.050623 0.040 Uiso 1 1 calc R . . . .
C7A C 0.40653(14) 0.76739(11) 0.31130(9) 0.0288(3) Uani 1 1 d . U . . .
C27B C 0.35148(16) 0.09564(12) 0.43231(9) 0.0355(4) Uani 1 1 d . U . . .
C19B C -0.02412(14) -0.24696(12) 0.22871(10) 0.0343(4) Uani 1 1 d . U . . .
C34A C 0.68663(15) 0.46688(12) 0.16163(10) 0.0352(4) Uani 1 1 d . U . . .
H34A H 0.764307 0.487923 0.166788 0.042 Uiso 1 1 calc R . . . .
C3A C 0.11313(14) 0.46678(11) 0.21290(10) 0.0338(4) Uani 1 1 d . U . . .
C39B C -0.01478(17) 0.11178(12) -0.02774(9) 0.0368(4) Uani 1 1 d . U . . .
H39B H -0.064146 0.109990 -0.071021 0.044 Uiso 1 1 calc R . . . .
C38B C 0.08885(17) 0.11311(12) -0.03033(9) 0.0363(4) Uani 1 1 d . U . . .
H38B H 0.110862 0.108419 -0.075283 0.044 Uiso 1 1 calc R . . . .
C32A C 0.50822(16) 0.41496(11) 0.08514(9) 0.0337(4) Uani 1 1 d . U . . .
C36A C 0.69633(14) 0.48715(12) 0.29192(10) 0.0323(4) Uani 1 1 d . U . . .
H36A H 0.773489 0.513810 0.297383 0.039 Uiso 1 1 calc R . . . .
C37B C 0.16693(15) 0.12156(11) 0.03421(9) 0.0306(3) Uani 1 1 d . U . . .
C15B C 0.10916(15) -0.38303(12) 0.08332(9) 0.0344(4) Uani 1 1 d . U . . .
H15B H 0.064672 -0.442186 0.060982 0.041 Uiso 1 1 calc R . . . .
C47B C 0.01598(14) 0.08065(12) 0.23559(9) 0.0321(3) Uani 1 1 d . U . . .
H47B H 0.083509 0.065377 0.239117 0.039 Uiso 1 1 calc R . . . .
C17B C -0.04666(15) -0.36919(12) 0.13740(10) 0.0368(4) Uani 1 1 d . U . . .
H17B H -0.090279 -0.425672 0.110642 0.044 Uiso 1 1 calc R . . . .
C48A C 0.37014(15) 0.36745(12) 0.41403(9) 0.0330(4) Uani 1 1 d . U . . .
C11B C 0.43790(14) -0.12564(12) 0.09525(9) 0.0331(4) Uani 1 1 d . U . . .
H11B H 0.507477 -0.100727 0.081637 0.040 Uiso 1 1 calc R . . . .
C9A C 0.49857(14) 0.68030(11) 0.23530(9) 0.0320(3) Uani 1 1 d . U . . .
H9A H 0.450527 0.621408 0.243256 0.038 Uiso 1 1 calc R . . . .
C13A C 0.56859(14) 0.84949(12) 0.25836(9) 0.0332(4) Uani 1 1 d . U . . .
C2A C 0.17092(14) 0.43403(11) 0.16288(10) 0.0326(4) Uani 1 1 d . U . . .
C10A C 0.57602(15) 0.68140(12) 0.19356(10) 0.0366(4) Uani 1 1 d . U . . .
H10A H 0.579387 0.623814 0.172262 0.044 Uiso 1 1 calc R . . . .
C17A C 0.36438(15) 0.85354(12) 0.41117(9) 0.0354(4) Uani 1 1 d . U . . .
H17A H 0.382682 0.908996 0.442140 0.043 Uiso 1 1 calc R . . . .
C36B C 0.27655(16) 0.13504(11) 0.03046(9) 0.0338(4) Uani 1 1 d . U . . .
H36B H 0.296910 0.132978 -0.015264 0.041 Uiso 1 1 calc R . . . .
C40A C 0.56102(16) 0.41310(13) 0.47571(9) 0.0364(4) Uani 1 1 d . U . . .
C29B C 0.47508(14) 0.17371(12) 0.35383(10) 0.0339(4) Uani 1 1 d . U . . .
C32B C 0.52205(14) 0.20021(11) 0.21430(11) 0.0346(4) Uani 1 1 d . U . . .
C29A C 0.27714(17) 0.37551(11) 0.05853(9) 0.0364(4) Uani 1 1 d . U . . .
C4A C 0.16316(14) 0.54415(12) 0.26734(10) 0.0321(4) Uani 1 1 d . U . . .
C33A C 0.62506(17) 0.43882(12) 0.09609(10) 0.0377(4) Uani 1 1 d . U . . .
H33A H 0.660432 0.434926 0.056451 0.045 Uiso 1 1 calc R . . . .
C18A C 0.28198(15) 0.77923(13) 0.42110(10) 0.0367(4) Uani 1 1 d . U . . .
H18A H 0.246912 0.780390 0.461262 0.044 Uiso 1 1 calc R . . . .
C41B C -0.16426(15) 0.11237(12) 0.03678(10) 0.0373(4) Uani 1 1 d . U . . .
H41B H -0.210299 0.109066 -0.008174 0.045 Uiso 1 1 calc R . . . .
C15A C 0.50655(15) 0.93463(12) 0.34431(10) 0.0359(4) Uani 1 1 d . U . . .
H15A H 0.514489 0.991175 0.371946 0.043 Uiso 1 1 calc R . . . .
C21A C 0.10437(14) 0.55439(13) 0.32331(11) 0.0369(4) Uani 1 1 d . U . . .
C21B C 0.00295(16) -0.15018(13) 0.33890(11) 0.0394(4) Uani 1 1 d . U . . .
C14A C 0.57228(15) 0.93512(12) 0.29594(10) 0.0373(4) Uani 1 1 d . U . . .
H14A H 0.621411 0.992827 0.286790 0.045 Uiso 1 1 calc R . . . .
C34B C 0.47208(16) 0.17758(12) 0.08529(11) 0.0381(4) Uani 1 1 d . U . . .
H34B H 0.493076 0.174827 0.039812 0.046 Uiso 1 1 calc R . . . .
C42B C -0.20540(15) 0.11640(12) 0.09723(11) 0.0375(4) Uani 1 1 d . U . . .
H42B H -0.277749 0.121666 0.094679 0.045 Uiso 1 1 calc R . . . .
C33B C 0.54990(15) 0.20608(12) 0.14437(11) 0.0387(4) Uani 1 1 d . U . . .
H33B H 0.624518 0.230475 0.139355 0.046 Uiso 1 1 calc R . . . .
C44B C -0.18641(14) 0.11322(12) 0.22756(11) 0.0375(4) Uani 1 1 d . U . . .
H44B H -0.256532 0.123531 0.224673 0.045 Uiso 1 1 calc R . . . .
C47A C 0.28308(15) 0.37381(13) 0.36011(10) 0.0366(4) Uani 1 1 d . U . . .
C31A C 0.44531(19) 0.38582(12) 0.01472(9) 0.0411(4) Uani 1 1 d . U . . .
H31A H 0.482395 0.383424 -0.024295 0.049 Uiso 1 1 calc R . . . .
C12A C 0.64742(15) 0.84866(13) 0.21500(11) 0.0386(4) Uani 1 1 d . U . . .
H12A H 0.699396 0.906203 0.208667 0.046 Uiso 1 1 calc R . . . .
C27A C 0.10810(16) 0.37815(11) 0.09931(10) 0.0380(4) Uani 1 1 d . U . . .
C28B C 0.45063(16) 0.15609(13) 0.42171(10) 0.0385(4) Uani 1 1 d . U . . .
H28B H 0.503425 0.186363 0.462174 0.046 Uiso 1 1 calc R . . . .
C20A C 0.14884(15) 0.63017(13) 0.37408(10) 0.0376(4) Uani 1 1 d . U . . .
H20A H 0.110751 0.635589 0.412065 0.045 Uiso 1 1 calc R . . . .
C24A C 0.00087(15) 0.41990(12) 0.20862(12) 0.0420(5) Uani 1 1 d . U . . .
C45B C -0.13187(16) 0.09917(14) 0.29243(11) 0.0400(4) Uani 1 1 d . U . . .
H45B H -0.161676 0.102994 0.334581 0.048 Uiso 1 1 calc R . . . .
C46B C -0.03140(15) 0.07905(14) 0.29562(10) 0.0375(4) Uani 1 1 d . U . . .
H46B H 0.004516 0.064131 0.339661 0.045 Uiso 1 1 calc R . . . .
C18B C -0.09067(15) -0.32676(12) 0.18308(11) 0.0393(4) Uani 1 1 d . U . . .
H18B H -0.166581 -0.349999 0.185050 0.047 Uiso 1 1 calc R . . . .
C31B C 0.60603(14) 0.23113(12) 0.27619(12) 0.0405(4) Uani 1 1 d . U . . .
H31B H 0.679855 0.257335 0.270046 0.049 Uiso 1 1 calc R . . . .
C11A C 0.65058(16) 0.76662(13) 0.18183(11) 0.0396(4) Uani 1 1 d . U . . .
H11A H 0.702391 0.767320 0.151367 0.047 Uiso 1 1 calc R . . . .
C30A C 0.33487(19) 0.36184(12) 0.00288(9) 0.0414(4) Uani 1 1 d . U . . .
H30A H 0.294998 0.335604 -0.042889 0.050 Uiso 1 1 calc R . . . .
C28A C 0.16333(17) 0.35569(12) 0.04752(10) 0.0405(4) Uani 1 1 d . U . . .
H28A H 0.122026 0.325755 0.003042 0.049 Uiso 1 1 calc R . . . .
C30B C 0.58296(15) 0.22398(12) 0.34273(12) 0.0410(4) Uani 1 1 d . U . . .
H30B H 0.638285 0.252302 0.382512 0.049 Uiso 1 1 calc R . . . .
C20B C -0.06298(16) -0.21856(13) 0.28697(12) 0.0424(4) Uani 1 1 d . U . . .
H20B H -0.137162 -0.246862 0.291465 0.051 Uiso 1 1 calc R . . . .
C43A C 0.33863(18) 0.32612(14) 0.47739(11) 0.0422(4) Uani 1 1 d . U . . .
C38A C 0.71767(15) 0.48829(14) 0.42158(10) 0.0386(4) Uani 1 1 d . U . . .
H38A H 0.793351 0.521000 0.426051 0.046 Uiso 1 1 calc R . . . .
C39A C 0.67546(17) 0.45757(15) 0.47988(10) 0.0422(4) Uani 1 1 d . U . . .
H39A H 0.722865 0.465662 0.524791 0.051 Uiso 1 1 calc R . . . .
C42A C 0.4189(2) 0.33291(15) 0.53974(10) 0.0492(5) Uani 1 1 d . U . . .
H42A H 0.397588 0.305230 0.581718 0.059 Uiso 1 1 calc R . . . .
C24B C 0.14814(18) -0.02820(13) 0.45098(10) 0.0410(4) Uani 1 1 d . U . . .
C26A C -0.00870(16) 0.34498(12) 0.09244(12) 0.0467(5) Uani 1 1 d . U . . .
H26A H -0.051330 0.312195 0.049194 0.056 Uiso 1 1 calc R . . . .
C22A C -0.00341(16) 0.49283(14) 0.32283(13) 0.0473(5) Uani 1 1 d . U . . .
H22A H -0.039037 0.495159 0.362570 0.057 Uiso 1 1 calc R . . . .
C26B C 0.3225(2) 0.08430(15) 0.50168(10) 0.0452(5) Uani 1 1 d . U . . .
H26B H 0.373387 0.116436 0.542391 0.054 Uiso 1 1 calc R . . . .
C25B C 0.2241(2) 0.02864(15) 0.50986(10) 0.0487(5) Uani 1 1 d . U . . .
H25B H 0.203978 0.026757 0.555861 0.058 Uiso 1 1 calc R . . . .
C41A C 0.5244(2) 0.37812(15) 0.53951(10) 0.0451(5) Uani 1 1 d . U . . .
H41A H 0.575900 0.387111 0.582706 0.054 Uiso 1 1 calc R . . . .
C46A C 0.17498(18) 0.33297(16) 0.36430(13) 0.0502(5) Uani 1 1 d . U . . .
H46A H 0.119110 0.337200 0.326283 0.060 Uiso 1 1 calc R . . . .
C25A C -0.05846(16) 0.35978(13) 0.14648(13) 0.0478(5) Uani 1 1 d . U . . .
H25A H -0.134602 0.329845 0.143583 0.057 Uiso 1 1 calc R . . . .
C23A C -0.05425(15) 0.43165(14) 0.26603(14) 0.0487(5) Uani 1 1 d . U . . .
H23A H -0.128293 0.395601 0.264167 0.058 Uiso 1 1 calc R . . . .
C23B C 0.0421(2) -0.08349(15) 0.46068(12) 0.0541(6) Uani 1 1 d . U . . .
H23B H 0.022156 -0.082987 0.506619 0.065 Uiso 1 1 calc R . . . .
C22B C -0.0300(2) -0.13631(15) 0.40582(13) 0.0551(6) Uani 1 1 d . U . . .
H22B H -0.103635 -0.164718 0.411541 0.066 Uiso 1 1 calc R . . . .
C44A C 0.2269(2) 0.28401(17) 0.47974(14) 0.0585(6) Uani 1 1 d . U . . .
H44A H 0.207492 0.254059 0.521362 0.070 Uiso 1 1 calc R . . . .
C45A C 0.1464(2) 0.28494(18) 0.42447(16) 0.0622(7) Uani 1 1 d . U . . .
H45A H 0.071962 0.253651 0.426352 0.075 Uiso 1 1 calc R . . . .
Cl4C Cl 0.000000 0.500000 0.500000 0.376(6) Uani 0.5 2 d S TU P . .
Cl3C Cl -0.1202(9) 0.3214(7) 0.4196(7) 0.268(5) Uani 0.25 1 d . U . . .
Cl2C Cl 0.0278(14) 0.3151(12) 0.5345(9) 0.366(8) Uani 0.25 1 d . U . . .
C1C C 0.0007(12) 0.3869(9) 0.4761(9) 0.090(4) Uani 0.25 1 d . U . . .
H1C H 0.059285 0.395364 0.446061 0.108 Uiso 0.25 1 calc R U . . .
H51A H 0.3947(15) 0.3747(13) 0.2686(9) 0.024(4) Uiso 1 1 d . . . . .
H47A H 0.2998(18) 0.4112(16) 0.3206(12) 0.041(6) Uiso 1 1 d . . . . .

loop_
_atom_site_aniso_label
_atom_site_aniso_U_11
_atom_site_aniso_U_22
_atom_site_aniso_U_33
_atom_site_aniso_U_23
_atom_site_aniso_U_13
_atom_site_aniso_U_12
C8B 0.0313(8) 0.0246(7) 0.0209(7) 0.0040(6) 0.0025(6) 0.0101(6)
C50A 0.0300(8) 0.0245(7) 0.0299(8) 0.0008(6) 0.0053(6) 0.0133(6)
C50B 0.0353(8) 0.0185(7) 0.0282(8) 0.0029(6) 0.0063(6) 0.0089(6)
C49B 0.0325(8) 0.0196(7) 0.0293(8) 0.0006(6) 0.0014(6) 0.0082(6)
C52B 0.0314(8) 0.0177(7) 0.0331(8) 0.0044(6) 0.0109(6) 0.0072(6)
C6B 0.0299(8) 0.0223(7) 0.0306(8) 0.0073(6) 0.0067(6) 0.0082(6)
C1B 0.0273(8) 0.0241(7) 0.0260(7) -0.0011(6) 0.0016(6) 0.0107(6)
C51A 0.0269(8) 0.0217(7) 0.0292(8) 0.0024(6) 0.0053(6) 0.0096(6)
C7B 0.0300(8) 0.0223(7) 0.0265(7) 0.0061(6) 0.0026(6) 0.0084(6)
C51B 0.0310(8) 0.0202(7) 0.0275(7) 0.0038(6) 0.0081(6) 0.0083(6)
C13B 0.0388(9) 0.0268(8) 0.0242(7) 0.0052(6) 0.0061(6) 0.0131(7)
C52A 0.0322(8) 0.0190(7) 0.0291(8) 0.0018(6) 0.0065(6) 0.0089(6)
C5B 0.0291(8) 0.0240(7) 0.0281(8) 0.0070(6) 0.0079(6) 0.0088(6)
C53B 0.0268(8) 0.0179(7) 0.0402(9) 0.0000(6) 0.0078(6) 0.0071(6)
C1A 0.0340(8) 0.0193(7) 0.0302(8) 0.0022(6) -0.0019(6) 0.0067(6)
C35B 0.0398(9) 0.0210(7) 0.0395(9) 0.0082(6) 0.0180(7) 0.0112(7)
C5A 0.0292(8) 0.0247(7) 0.0330(8) 0.0033(6) -0.0009(6) 0.0113(6)
C9B 0.0307(8) 0.0253(7) 0.0236(7) 0.0030(6) 0.0054(6) 0.0105(6)
C6A 0.0295(8) 0.0261(8) 0.0315(8) 0.0035(6) -0.0021(6) 0.0126(6)
C35A 0.0337(8) 0.0199(7) 0.0380(9) 0.0028(6) 0.0114(7) 0.0087(6)
C53A 0.0404(9) 0.0176(7) 0.0291(8) 0.0030(6) 0.0072(7) 0.0079(6)
C8A 0.0305(8) 0.0245(7) 0.0308(8) 0.0019(6) -0.0039(6) 0.0084(6)
C10B 0.0313(8) 0.0264(8) 0.0297(8) 0.0041(6) 0.0059(6) 0.0075(6)
C54B 0.0267(8) 0.0225(7) 0.0345(8) -0.0026(6) 0.0008(6) 0.0111(6)
C49A 0.0387(9) 0.0279(8) 0.0284(8) 0.0030(6) 0.0065(7) 0.0182(7)
C43B 0.0282(8) 0.0219(7) 0.0442(9) 0.0018(6) 0.0026(7) 0.0072(6)
C16B 0.0365(9) 0.0240(7) 0.0297(8) 0.0049(6) 0.0019(7) 0.0071(7)
C54A 0.0399(9) 0.0182(7) 0.0278(8) 0.0025(6) -0.0001(7) 0.0075(6)
C2B 0.0366(9) 0.0280(8) 0.0260(8) 0.0006(6) 0.0031(6) 0.0169(7)
C40B 0.0392(9) 0.0204(7) 0.0333(8) 0.0002(6) -0.0024(7) 0.0095(6)
C48B 0.0269(8) 0.0213(7) 0.0336(8) 0.0012(6) 0.0031(6) 0.0057(6)
C3B 0.0444(10) 0.0297(8) 0.0272(8) 0.0061(6) 0.0107(7) 0.0187(7)
C19A 0.0339(9) 0.0325(8) 0.0350(9) 0.0035(7) 0.0001(7) 0.0175(7)
C4B 0.0381(9) 0.0257(8) 0.0318(8) 0.0080(6) 0.0130(7) 0.0122(7)
C16A 0.0349(9) 0.0282(8) 0.0312(8) -0.0007(6) -0.0078(7) 0.0132(7)
C37A 0.0306(8) 0.0288(8) 0.0352(9) -0.0040(6) 0.0022(7) 0.0138(7)
C14B 0.0488(10) 0.0273(8) 0.0285(8) 0.0006(6) 0.0077(7) 0.0153(7)
C12B 0.0430(10) 0.0329(8) 0.0303(8) 0.0041(7) 0.0126(7) 0.0178(7)
C7A 0.0315(8) 0.0242(7) 0.0292(8) 0.0023(6) -0.0045(6) 0.0110(6)
C27B 0.0486(10) 0.0338(9) 0.0274(8) -0.0025(7) -0.0028(7) 0.0229(8)
C19B 0.0314(8) 0.0263(8) 0.0453(10) 0.0066(7) 0.0106(7) 0.0056(7)
C34A 0.0394(9) 0.0230(8) 0.0476(10) 0.0060(7) 0.0204(8) 0.0083(7)
C3A 0.0287(8) 0.0230(8) 0.0475(10) 0.0042(7) -0.0032(7) 0.0090(6)
C39B 0.0543(11) 0.0260(8) 0.0274(8) 0.0014(6) -0.0049(7) 0.0136(8)
C38B 0.0596(12) 0.0257(8) 0.0246(8) 0.0029(6) 0.0079(8) 0.0134(8)
C32A 0.0524(11) 0.0200(7) 0.0315(8) 0.0048(6) 0.0130(8) 0.0115(7)
C36A 0.0256(8) 0.0271(8) 0.0451(10) -0.0008(7) 0.0078(7) 0.0081(6)
C37B 0.0449(10) 0.0214(7) 0.0279(8) 0.0047(6) 0.0094(7) 0.0111(7)
C15B 0.0454(10) 0.0231(8) 0.0313(8) 0.0003(6) 0.0026(7) 0.0068(7)
C47B 0.0263(8) 0.0349(9) 0.0361(9) 0.0071(7) 0.0065(7) 0.0092(7)
C17B 0.0366(9) 0.0248(8) 0.0428(10) 0.0032(7) 0.0016(7) 0.0014(7)
C48A 0.0423(10) 0.0288(8) 0.0351(9) 0.0076(7) 0.0142(7) 0.0174(7)
C11B 0.0332(9) 0.0361(9) 0.0337(8) 0.0075(7) 0.0125(7) 0.0120(7)
C9A 0.0319(8) 0.0235(8) 0.0382(9) 0.0032(6) 0.0007(7) 0.0070(6)
C13A 0.0348(9) 0.0251(8) 0.0356(9) 0.0016(6) -0.0032(7) 0.0076(7)
C2A 0.0348(9) 0.0186(7) 0.0398(9) 0.0021(6) -0.0060(7) 0.0071(6)
C10A 0.0391(9) 0.0262(8) 0.0447(10) 0.0016(7) 0.0054(8) 0.0108(7)
C17A 0.0412(10) 0.0327(9) 0.0329(9) -0.0039(7) -0.0056(7) 0.0186(7)
C36B 0.0513(10) 0.0254(8) 0.0311(8) 0.0077(6) 0.0186(7) 0.0143(7)
C40A 0.0512(11) 0.0364(9) 0.0295(8) -0.0001(7) 0.0042(7) 0.0274(8)
C29B 0.0315(8) 0.0253(8) 0.0434(10) -0.0080(7) -0.0046(7) 0.0127(7)
C32B 0.0295(8) 0.0190(7) 0.0574(11) 0.0021(7) 0.0118(8) 0.0081(6)
C29A 0.0555(11) 0.0203(7) 0.0297(8) 0.0003(6) -0.0037(8) 0.0113(7)
C4A 0.0280(8) 0.0260(8) 0.0423(9) 0.0042(7) -0.0013(7) 0.0120(6)
C33A 0.0563(11) 0.0251(8) 0.0383(9) 0.0067(7) 0.0239(8) 0.0133(8)
C18A 0.0409(10) 0.0403(10) 0.0331(9) 0.0006(7) 0.0011(7) 0.0218(8)
C41B 0.0388(9) 0.0268(8) 0.0407(10) 0.0001(7) -0.0101(8) 0.0103(7)
C15A 0.0424(10) 0.0250(8) 0.0365(9) -0.0041(7) -0.0071(7) 0.0119(7)
C21A 0.0282(8) 0.0333(9) 0.0515(11) 0.0054(8) 0.0042(7) 0.0137(7)
C21B 0.0458(10) 0.0295(9) 0.0487(11) 0.0073(7) 0.0251(9) 0.0104(8)
C14A 0.0393(10) 0.0242(8) 0.0416(10) 0.0005(7) -0.0038(8) 0.0043(7)
C34B 0.0453(10) 0.0276(8) 0.0512(11) 0.0125(7) 0.0277(9) 0.0148(7)
C42B 0.0289(8) 0.0297(8) 0.0520(11) 0.0019(7) -0.0024(8) 0.0106(7)
C33B 0.0330(9) 0.0240(8) 0.0651(12) 0.0096(8) 0.0238(9) 0.0090(7)
C44B 0.0286(8) 0.0310(9) 0.0560(11) 0.0050(8) 0.0114(8) 0.0114(7)
C47A 0.0370(9) 0.0380(9) 0.0416(10) 0.0110(8) 0.0152(8) 0.0162(8)
C31A 0.0730(14) 0.0261(8) 0.0281(8) 0.0043(7) 0.0139(9) 0.0175(9)
C12A 0.0366(9) 0.0275(8) 0.0479(10) 0.0052(7) 0.0041(8) 0.0043(7)
C27A 0.0418(10) 0.0198(7) 0.0456(10) -0.0005(7) -0.0120(8) 0.0090(7)
C28B 0.0431(10) 0.0338(9) 0.0365(9) -0.0101(7) -0.0115(8) 0.0188(8)
C20A 0.0340(9) 0.0404(10) 0.0434(10) 0.0058(8) 0.0074(7) 0.0183(8)
C24A 0.0294(9) 0.0249(8) 0.0681(13) 0.0029(8) -0.0049(8) 0.0094(7)
C45B 0.0374(10) 0.0402(10) 0.0460(10) 0.0057(8) 0.0169(8) 0.0110(8)
C46B 0.0339(9) 0.0439(10) 0.0358(9) 0.0095(8) 0.0088(7) 0.0109(8)
C18B 0.0304(9) 0.0283(8) 0.0552(11) 0.0050(8) 0.0085(8) 0.0014(7)
C31B 0.0241(8) 0.0246(8) 0.0714(13) -0.0048(8) 0.0061(8) 0.0065(6)
C11A 0.0383(10) 0.0333(9) 0.0486(11) 0.0061(8) 0.0105(8) 0.0107(8)
C30A 0.0698(14) 0.0245(8) 0.0265(8) -0.0001(6) -0.0015(8) 0.0139(8)
C28A 0.0523(11) 0.0217(8) 0.0382(9) -0.0023(7) -0.0154(8) 0.0089(7)
C30B 0.0286(9) 0.0271(8) 0.0622(12) -0.0121(8) -0.0083(8) 0.0098(7)
C20B 0.0356(9) 0.0310(9) 0.0624(12) 0.0064(8) 0.0240(9) 0.0035(7)
C43A 0.0596(12) 0.0369(9) 0.0442(10) 0.0170(8) 0.0256(9) 0.0262(9)
C38A 0.0316(9) 0.0424(10) 0.0419(10) -0.0094(8) -0.0038(7) 0.0172(8)
C39A 0.0479(11) 0.0502(11) 0.0326(9) -0.0085(8) -0.0074(8) 0.0295(9)
C42A 0.0843(16) 0.0481(11) 0.0348(10) 0.0177(8) 0.0258(10) 0.0410(11)
C24B 0.0669(13) 0.0344(9) 0.0315(9) 0.0079(7) 0.0197(9) 0.0236(9)
C26A 0.0404(10) 0.0229(8) 0.0652(13) -0.0029(8) -0.0211(9) 0.0076(7)
C22A 0.0311(9) 0.0410(10) 0.0735(14) 0.0051(10) 0.0130(9) 0.0141(8)
C26B 0.0716(14) 0.0440(11) 0.0247(8) -0.0011(7) -0.0019(9) 0.0302(10)
C25B 0.0883(17) 0.0449(11) 0.0238(8) 0.0055(8) 0.0145(9) 0.0338(11)
C41A 0.0716(14) 0.0489(11) 0.0280(9) 0.0062(8) 0.0077(9) 0.0394(11)
C46A 0.0393(10) 0.0497(12) 0.0675(14) 0.0179(10) 0.0186(10) 0.0159(9)
C25A 0.0308(9) 0.0254(9) 0.0796(15) -0.0027(9) -0.0102(9) 0.0071(7)
C23A 0.0254(9) 0.0323(9) 0.0879(16) 0.0028(10) 0.0070(9) 0.0090(7)
C23B 0.0867(17) 0.0404(11) 0.0475(12) 0.0103(9) 0.0436(12) 0.0197(11)
C22B 0.0681(15) 0.0369(10) 0.0691(15) 0.0072(10) 0.0486(13) 0.0080(10)
C44A 0.0717(16) 0.0517(13) 0.0698(15) 0.0336(11) 0.0426(13) 0.0270(11)
C45A 0.0489(13) 0.0560(14) 0.0911(19) 0.0318(13) 0.0362(13) 0.0150(11)
Cl4C 0.340(13) 0.456(19) 0.383(14) 0.098(13) 0.070(11) 0.187(13)
Cl3C 0.246(10) 0.164(7) 0.383(16) 0.011(9) 0.100(11) 0.011(7)
Cl2C 0.413(19) 0.341(17) 0.45(2) 0.191(16) 0.150(17) 0.220(15)
C1C 0.078(8) 0.061(7) 0.140(13) 0.027(8) 0.030(8) 0.027(6)

loop_
_atom_type_symbol
_atom_type_description
_atom_type_scat_dispersion_real
_atom_type_scat_dispersion_imag
_atom_type_scat_source
C C 0.0181 0.0091 'International Tables Vol C Tables 4.2.6.8 and 6.1.1.4'
H H 0.0000 0.0000 'International Tables Vol C Tables 4.2.6.8 and 6.1.1.4'
Cl Cl 0.3639 0.7018 'International Tables Vol C Tables 4.2.6.8 and 6.1.1.4'

loop_
_exptl_crystal_face_index_h
_exptl_crystal_face_index_k
_exptl_crystal_face_index_l
_exptl_crystal_face_perp_dist
-5 0 -8 0.0571
-5 8 -4 0.0519
5 1 8 0.0532
4 -9 3 0.0493
-6 8 0 0.0552
8 1 -3 0.0380
6 -8 0 0.0569
-8 -1 3 0.0133
0 0 -12 0.0686
-1 1 12 0.0418
3 -9 -5 0.0620

loop_
_geom_angle_atom_site_label_1
_geom_angle_atom_site_label_2
_geom_angle_atom_site_label_3
_geom_angle
_geom_angle_site_symmetry_1
_geom_angle_site_symmetry_3
_geom_angle_publ_flag
C13B C8B C7B 119.10(14) . . ?
C9B C8B C7B 124.33(14) . . ?
C9B C8B C13B 116.37(14) . . ?
C51A C50A C49A 124.72(15) . . ?
C51A C50A C37A 116.52(15) . . ?
C37A C50A C49A 118.61(15) . . ?
C51B C50B C49B 124.93(14) . . ?
C51B C50B C37B 116.51(15) . . ?
C37B C50B C49B 118.47(15) . . ?
C40B C49B C50B 117.68(15) . . ?
C40B C49B C48B 117.23(15) . . ?
C48B C49B C50B 125.09(14) . . ?
C51B C52B C53B 123.60(14) . . ?
C51B C52B C35B 118.08(15) . . ?
C35B C52B C53B 118.22(15) . . ?
C5B C6B C7B 124.16(15) . . ?
C5B C6B C19B 116.97(15) . . ?
C19B C6B C7B 118.54(15) . . ?
C54B C1B H1B 118.5 . . ?
C54B C1B C2B 123.03(15) . . ?
C2B C1B H1B 118.5 . . ?
C50A C51A C52A 123.65(15) . . ?
C50A C51A H51A 120.1(11) . . ?
C52A C51A H51A 116.0(11) . . ?
C8B C7B C6B 125.13(14) . . ?
C16B C7B C8B 117.40(15) . . ?
C16B C7B C6B 117.46(15) . . ?
C50B C51B C52B 123.58(15) . . ?
C50B C51B H51B 118.2 . . ?
C52B C51B H51B 118.2 . . ?
C14B C13B C8B 119.61(15) . . ?
C12B C13B C8B 119.87(15) . . ?
C12B C13B C14B 120.40(15) . . ?
C51A C52A C35A 117.94(15) . . ?
C51A C52A C53A 123.42(15) . . ?
C35A C52A C53A 118.49(15) . . ?
C6B C5B H5B 118.3 . . ?
C4B C5B C6B 123.36(15) . . ?
C4B C5B H5B 118.3 . . ?
C52B C53B C54B 123.83(14) . . ?
C32B C53B C52B 118.52(16) . . ?
C32B C53B C54B 117.62(16) . . ?
C54A C1A H1A 118.4 . . ?
C54A C1A C2A 123.10(15) . . ?
C2A C1A H1A 118.4 . . ?
C52B C35B C34B 119.58(17) . . ?
C36B C35B C52B 118.57(15) . . ?
C36B C35B C34B 121.60(16) . . ?
C6A C5A H5A 118.3 . . ?
C6A C5A C4A 123.43(16) . . ?
C4A C5A H5A 118.3 . . ?
C8B C9B H9B 118.9 . . ?
C10B C9B C8B 122.12(15) . . ?
C10B C9B H9B 118.9 . . ?
C5A C6A C19A 116.83(15) . . ?
C5A C6A C7A 124.44(16) . . ?
C19A C6A C7A 118.52(15) . . ?
C52A C35A C34A 119.41(16) . . ?
C36A C35A C52A 118.59(15) . . ?
C36A C35A C34A 121.84(16) . . ?
C54A C53A C52A 123.59(15) . . ?
C32A C53A C52A 118.55(16) . . ?
C32A C53A C54A 117.83(15) . . ?
C9A C8A C7A 124.79(15) . . ?
C9A C8A C13A 115.98(16) . . ?
C13A C8A C7A 119.05(15) . . ?
C9B C10B H10B 119.7 . . ?
C9B C10B C11B 120.63(15) . . ?
C11B C10B H10B 119.7 . . ?
C1B C54B C53B 122.80(14) . . ?
C1B C54B C29B 117.83(16) . . ?
C29B C54B C53B 119.01(15) . . ?
C48A C49A C50A 125.15(15) . . ?
C40A C49A C50A 117.28(16) . . ?
C40A C49A C48A 117.55(16) . . ?
C42B C43B C48B 119.98(16) . . ?
C44B C43B C48B 119.99(16) . . ?
C44B C43B C42B 119.96(16) . . ?
C7B C16B C15B 120.67(16) . . ?
C7B C16B C17B 120.94(16) . . ?
C15B C16B C17B 118.39(15) . . ?
C1A C54A C53A 123.36(15) . . ?
C1A C54A C29A 117.45(16) . . ?
C29A C54A C53A 119.03(16) . . ?
C1B C2B C3B 123.33(15) . . ?
C1B C2B C27B 117.32(16) . . ?
C27B C2B C3B 119.21(15) . . ?
C49B C40B C39B 121.27(16) . . ?
C49B C40B C41B 121.22(16) . . ?
C41B C40B C39B 117.51(16) . . ?
C43B C48B C49B 118.93(15) . . ?
C47B C48B C49B 125.29(15) . . ?
C47B C48B C43B 115.66(15) . . ?
C2B C3B C4B 123.85(14) . . ?
C24B C3B C2B 118.05(16) . . ?
C24B C3B C4B 118.10(17) . . ?
C18A C19A C6A 120.24(16) . . ?
C20A C19A C6A 120.08(16) . . ?
C20A C19A C18A 119.45(17) . . ?
C5B C4B C3B 123.29(15) . . ?
C5B C4B C21B 118.01(16) . . ?
C21B C4B C3B 118.32(15) . . ?
C7A C16A C17A 120.99(16) . . ?
C7A C16A C15A 120.69(17) . . ?
C15A C16A C17A 118.32(16) . . ?
C36A C37A C50A 119.92(15) . . ?
C36A C37A C38A 119.31(16) . . ?
C38A C37A C50A 120.41(16) . . ?
C13B C14B H14B 119.7 . . ?
C15B C14B C13B 120.51(16) . . ?
C15B C14B H14B 119.7 . . ?
C13B C12B H12B 119.1 . . ?
C11B C12B C13B 121.80(15) . . ?
C11B C12B H12B 119.1 . . ?
C8A C7A C6A 125.62(14) . . ?
C16A C7A C6A 117.10(16) . . ?
C16A C7A C8A 117.28(15) . . ?
C28B C27B C2B 119.09(16) . . ?
C28B C27B C26B 121.97(17) . . ?
C26B C27B C2B 118.94(18) . . ?
C18B C19B C6B 120.18(16) . . ?
C20B C19B C6B 119.95(16) . . ?
C20B C19B C18B 119.37(16) . . ?
C35A C34A H34A 119.8 . . ?
C33A C34A C35A 120.41(17) . . ?
C33A C34A H34A 119.8 . . ?
C2A C3A C4A 124.61(15) . . ?
C24A C3A C2A 117.46(16) . . ?
C24A C3A C4A 117.93(17) . . ?
C40B C39B H39B 119.3 . . ?
C38B C39B C40B 121.36(16) . . ?
C38B C39B H39B 119.3 . . ?
C39B C38B H38B 119.7 . . ?
C39B C38B C37B 120.55(16) . . ?
C37B C38B H38B 119.7 . . ?
C53A C32A C33A 119.94(16) . . ?
C53A C32A C31A 120.01(18) . . ?
C33A C32A C31A 120.05(16) . . ?
C35A C36A C37A 122.56(16) . . ?
C35A C36A H36A 118.7 . . ?
C37A C36A H36A 118.7 . . ?
C38B C37B C50B 120.17(16) . . ?
C36B C37B C50B 120.02(16) . . ?
C36B C37B C38B 119.57(16) . . ?
C16B C15B H15B 119.4 . . ?
C14B C15B C16B 121.17(16) . . ?
C14B C15B H15B 119.4 . . ?
C48B C47B H47B 118.8 . . ?
C46B C47B C48B 122.36(16) . . ?
C46B C47B H47B 118.8 . . ?
C16B C17B H17B 119.4 . . ?
C18B C17B C16B 121.16(16) . . ?
C18B C17B H17B 119.4 . . ?
C47A C48A C49A 125.45(15) . . ?
C47A C48A C43A 115.77(17) . . ?
C43A C48A C49A 118.67(17) . . ?
C10B C11B H11B 120.5 . . ?
C12B C11B C10B 118.93(16) . . ?
C12B C11B H11B 120.5 . . ?
C8A C9A H9A 118.8 . . ?
C10A C9A C8A 122.31(16) . . ?
C10A C9A H9A 118.8 . . ?
C14A C13A C8A 119.80(17) . . ?
C12A C13A C8A 120.33(16) . . ?
C12A C13A C14A 119.83(16) . . ?
C1A C2A C3A 123.55(15) . . ?
C1A C2A C27A 117.50(17) . . ?
C27A C2A C3A 118.68(16) . . ?
C9A C10A H10A 119.6 . . ?
C9A C10A C11A 120.80(17) . . ?
C11A C10A H10A 119.6 . . ?
C16A C17A H17A 119.3 . . ?
C18A C17A C16A 121.37(16) . . ?
C18A C17A H17A 119.3 . . ?
C35B C36B H36B 118.6 . . ?
C37B C36B C35B 122.85(15) . . ?
C37B C36B H36B 118.6 . . ?
C49A C40A C39A 121.60(17) . . ?
C49A C40A C41A 120.85(19) . . ?
C39A C40A C41A 117.56(17) . . ?
C54B C29B C30B 119.09(17) . . ?
C28B C29B C54B 118.72(16) . . ?
C28B C29B C30B 122.14(17) . . ?
C53B C32B C33B 119.87(17) . . ?
C53B C32B C31B 119.90(17) . . ?
C33B C32B C31B 120.23(16) . . ?
C30A C29A C54A 118.95(18) . . ?
C28A C29A C54A 118.70(17) . . ?
C28A C29A C30A 122.34(17) . . ?
C5A C4A C3A 123.41(17) . . ?
C5A C4A C21A 118.06(16) . . ?
C21A C4A C3A 118.23(16) . . ?
C34A C33A C32A 121.49(16) . . ?
C34A C33A H33A 119.3 . . ?
C32A C33A H33A 119.3 . . ?
C19A C18A H18A 119.9 . . ?
C17A C18A C19A 120.21(17) . . ?
C17A C18A H18A 119.9 . . ?
C40B C41B H41B 119.4 . . ?
C42B C41B C40B 121.17(16) . . ?
C42B C41B H41B 119.4 . . ?
C16A C15A H15A 119.4 . . ?
C14A C15A C16A 121.28(16) . . ?
C14A C15A H15A 119.4 . . ?
C4A C21A C22A 120.16(18) . . ?
C20A C21A C4A 119.00(17) . . ?
C20A C21A C22A 120.57(18) . . ?
C4B C21B C22B 119.18(19) . . ?
C20B C21B C4B 119.03(16) . . ?
C20B C21B C22B 121.31(18) . . ?
C13A C14A H14A 119.8 . . ?
C15A C14A C13A 120.36(17) . . ?
C15A C14A H14A 119.8 . . ?
C35B C34B H34B 119.8 . . ?
C33B C34B C35B 120.46(17) . . ?
C33B C34B H34B 119.8 . . ?
C43B C42B H42B 119.8 . . ?
C41B C42B C43B 120.35(17) . . ?
C41B C42B H42B 119.8 . . ?
C32B C33B H33B 119.4 . . ?
C34B C33B C32B 121.24(16) . . ?
C34B C33B H33B 119.4 . . ?
C43B C44B H44B 119.2 . . ?
C45B C44B C43B 121.64(16) . . ?
C45B C44B H44B 119.2 . . ?
C48A C47A H47A 119.0(13) . . ?
C46A C47A C48A 122.42(18) . . ?
C46A C47A H47A 118.5(13) . . ?
C32A C31A H31A 119.3 . . ?
C30A C31A C32A 121.38(17) . . ?
C30A C31A H31A 119.3 . . ?
C13A C12A H12A 119.3 . . ?
C11A C12A C13A 121.35(17) . . ?
C11A C12A H12A 119.3 . . ?
C28A C27A C2A 118.75(17) . . ?
C28A C27A C26A 122.11(17) . . ?
C26A C27A C2A 119.10(19) . . ?
C27B C28B C29B 122.14(16) . . ?
C27B C28B H28B 118.9 . . ?
C29B C28B H28B 118.9 . . ?
C19A C20A C21A 122.50(18) . . ?
C19A C20A H20A 118.8 . . ?
C21A C20A H20A 118.8 . . ?
C3A C24A C25A 120.0(2) . . ?
C3A C24A C23A 120.27(18) . . ?
C23A C24A C25A 119.71(18) . . ?
C44B C45B H45B 120.6 . . ?
C44B C45B C46B 118.79(17) . . ?
C46B C45B H45B 120.6 . . ?
C47B C46B C45B 120.66(17) . . ?
C47B C46B H46B 119.7 . . ?
C45B C46B H46B 119.7 . . ?
C19B C18B H18B 119.8 . . ?
C17B C18B C19B 120.41(17) . . ?
C17B C18B H18B 119.8 . . ?
C32B C31B H31B 119.2 . . ?
C30B C31B C32B 121.69(17) . . ?
C30B C31B H31B 119.2 . . ?
C10A C11A H11A 120.5 . . ?
C12A C11A C10A 118.95(18) . . ?
C12A C11A H11A 120.5 . . ?
C29A C30A H30A 119.7 . . ?
C31A C30A C29A 120.62(17) . . ?
C31A C30A H30A 119.7 . . ?
C29A C28A H28A 118.8 . . ?
C27A C28A C29A 122.30(16) . . ?
C27A C28A H28A 118.8 . . ?
C29B C30B H30B 119.9 . . ?
C31B C30B C29B 120.23(17) . . ?
C31B C30B H30B 119.9 . . ?
C19B C20B C21B 122.24(17) . . ?
C19B C20B H20B 118.9 . . ?
C21B C20B H20B 118.9 . . ?
C42A C43A C48A 120.15(19) . . ?
C44A C43A C48A 120.0(2) . . ?
C44A C43A C42A 119.76(19) . . ?
C37A C38A H38A 120.0 . . ?
C39A C38A C37A 120.07(18) . . ?
C39A C38A H38A 120.0 . . ?
C40A C39A H39A 119.3 . . ?
C38A C39A C40A 121.41(17) . . ?
C38A C39A H39A 119.3 . . ?
C43A C42A H42A 119.8 . . ?
C41A C42A C43A 120.31(18) . . ?
C41A C42A H42A 119.8 . . ?
C3B C24B C25B 119.50(19) . . ?
C3B C24B C23B 119.93(19) . . ?
C23B C24B C25B 120.56(18) . . ?
C27A C26A H26A 119.7 . . ?
C25A C26A C27A 120.57(18) . . ?
C25A C26A H26A 119.7 . . ?
C21A C22A H22A 120.0 . . ?
C23A C22A C21A 120.0(2) . . ?
C23A C22A H22A 120.0 . . ?
C27B C26B H26B 119.7 . . ?
C25B C26B C27B 120.60(18) . . ?
C25B C26B H26B 119.7 . . ?
C24B C25B H25B 119.1 . . ?
C26B C25B C24B 121.86(18) . . ?
C26B C25B H25B 119.1 . . ?
C40A C41A H41A 119.3 . . ?
C42A C41A C40A 121.37(19) . . ?
C42A C41A H41A 119.3 . . ?
C47A C46A H46A 119.8 . . ?
C47A C46A C45A 120.4(2) . . ?
C45A C46A H46A 119.8 . . ?
C24A C25A H25A 119.3 . . ?
C26A C25A C24A 121.35(18) . . ?
C26A C25A H25A 119.3 . . ?
C24A C23A H23A 119.3 . . ?
C22A C23A C24A 121.34(18) . . ?
C22A C23A H23A 119.3 . . ?
C24B C23B H23B 119.4 . . ?
C22B C23B C24B 121.12(18) . . ?
C22B C23B H23B 119.4 . . ?
C21B C22B H22B 119.6 . . ?
C23B C22B C21B 120.7(2) . . ?
C23B C22B H22B 119.6 . . ?
C43A C44A H44A 119.0 . . ?
C45A C44A C43A 122.0(2) . . ?
C45A C44A H44A 119.0 . . ?
C46A C45A H45A 120.6 . . ?
C44A C45A C46A 118.9(2) . . ?
C44A C45A H45A 120.6 . . ?
C1C Cl4C C1C 180.0 . 2_566 ?
Cl4C C1C Cl3C 113.6(8) . . ?
Cl4C C1C H1C 104.8 . . ?
Cl3C C1C H1C 104.8 . . ?
Cl2C C1C Cl4C 122.3(13) . . ?
Cl2C C1C Cl3C 104.9(11) . . ?
Cl2C C1C H1C 104.8 . . ?

loop_
_geom_bond_atom_site_label_1
_geom_bond_atom_site_label_2
_geom_bond_distance
_geom_bond_site_symmetry_2
_geom_bond_publ_flag
C8B C7B 1.451(2) . ?
C8B C13B 1.431(2) . ?
C8B C9B 1.418(2) . ?
C50A C51A 1.401(2) . ?
C50A C49A 1.468(2) . ?
C50A C37A 1.440(2) . ?
C50B C49B 1.469(2) . ?
C50B C51B 1.403(2) . ?
C50B C37B 1.442(2) . ?
C49B C40B 1.409(2) . ?
C49B C48B 1.457(2) . ?
C52B C51B 1.406(2) . ?
C52B C53B 1.453(2) . ?
C52B C35B 1.431(2) . ?
C6B C7B 1.462(2) . ?
C6B C5B 1.403(2) . ?
C6B C19B 1.438(2) . ?
C1B H1B 0.9500 . ?
C1B C54B 1.397(2) . ?
C1B C2B 1.397(2) . ?
C51A C52A 1.405(2) . ?
C51A H51A 0.976(18) . ?
C7B C16B 1.413(2) . ?
C51B H51B 0.9500 . ?
C13B C14B 1.424(2) . ?
C13B C12B 1.406(2) . ?
C52A C35A 1.427(2) . ?
C52A C53A 1.454(2) . ?
C5B H5B 0.9500 . ?
C5B C4B 1.402(2) . ?
C53B C54B 1.454(2) . ?
C53B C32B 1.405(2) . ?
C1A H1A 0.9500 . ?
C1A C54A 1.398(2) . ?
C1A C2A 1.398(2) . ?
C35B C36B 1.391(3) . ?
C35B C34B 1.432(2) . ?
C5A H5A 0.9500 . ?
C5A C6A 1.405(2) . ?
C5A C4A 1.407(2) . ?
C9B H9B 0.9500 . ?
C9B C10B 1.372(2) . ?
C6A C19A 1.438(2) . ?
C6A C7A 1.468(2) . ?
C35A C34A 1.433(2) . ?
C35A C36A 1.390(2) . ?
C53A C54A 1.450(2) . ?
C53A C32A 1.404(2) . ?
C8A C7A 1.452(2) . ?
C8A C9A 1.419(2) . ?
C8A C13A 1.432(2) . ?
C10B H10B 0.9500 . ?
C10B C11B 1.404(2) . ?
C54B C29B 1.432(2) . ?
C49A C48A 1.454(2) . ?
C49A C40A 1.409(2) . ?
C43B C48B 1.432(2) . ?
C43B C42B 1.421(3) . ?
C43B C44B 1.412(3) . ?
C16B C15B 1.424(2) . ?
C16B C17B 1.431(2) . ?
C54A C29A 1.437(2) . ?
C2B C3B 1.448(2) . ?
C2B C27B 1.437(2) . ?
C40B C39B 1.436(3) . ?
C40B C41B 1.426(3) . ?
C48B C47B 1.416(2) . ?
C3B C4B 1.456(2) . ?
C3B C24B 1.406(2) . ?
C19A C18A 1.433(2) . ?
C19A C20A 1.387(3) . ?
C4B C21B 1.430(2) . ?
C16A C7A 1.414(2) . ?
C16A C17A 1.432(3) . ?
C16A C15A 1.424(3) . ?
C37A C36A 1.391(2) . ?
C37A C38A 1.430(2) . ?
C14B H14B 0.9500 . ?
C14B C15B 1.349(3) . ?
C12B H12B 0.9500 . ?
C12B C11B 1.368(3) . ?
C27B C28B 1.390(3) . ?
C27B C26B 1.428(3) . ?
C19B C18B 1.427(3) . ?
C19B C20B 1.389(3) . ?
C34A H34A 0.9500 . ?
C34A C33A 1.353(3) . ?
C3A C2A 1.450(3) . ?
C3A C4A 1.457(2) . ?
C3A C24A 1.409(2) . ?
C39B H39B 0.9500 . ?
C39B C38B 1.338(3) . ?
C38B H38B 0.9500 . ?
C38B C37B 1.434(2) . ?
C32A C33A 1.427(3) . ?
C32A C31A 1.437(3) . ?
C36A H36A 0.9500 . ?
C37B C36B 1.384(3) . ?
C15B H15B 0.9500 . ?
C47B H47B 0.9500 . ?
C47B C46B 1.376(2) . ?
C17B H17B 0.9500 . ?
C17B C18B 1.342(3) . ?
C48A C47A 1.417(3) . ?
C48A C43A 1.429(2) . ?
C11B H11B 0.9500 . ?
C9A H9A 0.9500 . ?
C9A C10A 1.369(3) . ?
C13A C14A 1.426(2) . ?
C13A C12A 1.410(3) . ?
C2A C27A 1.439(2) . ?
C10A H10A 0.9500 . ?
C10A C11A 1.405(3) . ?
C17A H17A 0.9500 . ?
C17A C18A 1.341(3) . ?
C36B H36B 0.9500 . ?
C40A C39A 1.427(3) . ?
C40A C41A 1.428(3) . ?
C29B C28B 1.390(3) . ?
C29B C30B 1.435(3) . ?
C32B C33B 1.430(3) . ?
C32B C31B 1.434(3) . ?
C29A C30A 1.429(3) . ?
C29A C28A 1.393(3) . ?
C4A C21A 1.430(3) . ?
C33A H33A 0.9500 . ?
C18A H18A 0.9500 . ?
C41B H41B 0.9500 . ?
C41B C42B 1.348(3) . ?
C15A H15A 0.9500 . ?
C15A C14A 1.346(3) . ?
C21A C20A 1.391(3) . ?
C21A C22A 1.433(3) . ?
C21B C20B 1.389(3) . ?
C21B C22B 1.433(3) . ?
C14A H14A 0.9500 . ?
C34B H34B 0.9500 . ?
C34B C33B 1.351(3) . ?
C42B H42B 0.9500 . ?
C33B H33B 0.9500 . ?
C44B H44B 0.9500 . ?
C44B C45B 1.367(3) . ?
C47A C46A 1.372(3) . ?
C47A H47A 0.96(2) . ?
C31A H31A 0.9500 . ?
C31A C30A 1.347(3) . ?
C12A H12A 0.9500 . ?
C12A C11A 1.369(3) . ?
C27A C28A 1.389(3) . ?
C27A C26A 1.431(3) . ?
C28B H28B 0.9500 . ?
C20A H20A 0.9500 . ?
C24A C25A 1.435(3) . ?
C24A C23A 1.427(3) . ?
C45B H45B 0.9500 . ?
C45B C46B 1.398(3) . ?
C46B H46B 0.9500 . ?
C18B H18B 0.9500 . ?
C31B H31B 0.9500 . ?
C31B C30B 1.345(3) . ?
C11A H11A 0.9500 . ?
C30A H30A 0.9500 . ?
C28A H28A 0.9500 . ?
C30B H30B 0.9500 . ?
C20B H20B 0.9500 . ?
C43A C42A 1.423(3) . ?
C43A C44A 1.410(3) . ?
C38A H38A 0.9500 . ?
C38A C39A 1.346(3) . ?
C39A H39A 0.9500 . ?
C42A H42A 0.9500 . ?
C42A C41A 1.339(3) . ?
C24B C25B 1.438(3) . ?
C24B C23B 1.428(3) . ?
C26A H26A 0.9500 . ?
C26A C25A 1.340(3) . ?
C22A H22A 0.9500 . ?
C22A C23A 1.348(3) . ?
C26B H26B 0.9500 . ?
C26B C25B 1.343(3) . ?
C25B H25B 0.9500 . ?
C41A H41A 0.9500 . ?
C46A H46A 0.9500 . ?
C46A C45A 1.405(3) . ?
C25A H25A 0.9500 . ?
C23A H23A 0.9500 . ?
C23B H23B 0.9500 . ?
C23B C22B 1.346(4) . ?
C22B H22B 0.9500 . ?
C44A H44A 0.9500 . ?
C44A C45A 1.354(4) . ?
C45A H45A 0.9500 . ?
Cl4C C1C 1.727(14) . ?
Cl4C C1C 1.728(14) 2_566 ?
Cl3C C1C 1.760(19) . ?
Cl2C C1C 1.616(18) . ?
C1C H1C 1.0000 . ?

loop_
_exptl_oxdiff_crystal_face_indexfrac_h
_exptl_oxdiff_crystal_face_indexfrac_k
_exptl_oxdiff_crystal_face_indexfrac_l
_exptl_oxdiff_crystal_face_x
_exptl_oxdiff_crystal_face_y
_exptl_oxdiff_crystal_face_z
-5.0245 -0.2016 -8.0528 -0.2324 -0.9697 0.0757
-4.5280 8.4136 -4.0136 -0.0917 -0.3835 0.9190
4.7445 1.1802 7.9777 0.2330 0.9721 0.0265
4.0168 -8.9809 2.9879 0.0606 0.2536 -0.9654
-6.0163 8.3057 0.4156 0.2855 -0.3338 0.8984
7.8792 0.5450 -2.8457 -0.6497 0.7601 -0.0089
5.9291 -8.3759 -0.3712 -0.2767 0.3236 -0.9048
-7.8792 -0.5450 2.8457 0.6497 -0.7601 0.0089
0.3546 0.0921 -12.2371 -0.8216 -0.5652 0.0742
-0.7226 1.1359 12.1327 0.8227 0.5659 0.0542
2.8075 -8.8031 -4.6760 -0.3722 -0.2557 -0.8922
